data_4338847
loop_
_publ_author_name
'Green, Kayla N.'
'Brothers, Scott M.'
'Jenkins, Roxanne M.'
'Carson, Cody E.'
'Grapperhaus, Craig A.'
'Darensbourg, Marcetta Y.'

_publ_section_title
;
 An experimental and computational study of sulfur-modified
 nucleophilicity in a dianionic NiN2S2 complex.
;
_journal_issue 18
_journal_name_full 'Inorganic chemistry'
_journal_page_first 7536
_journal_page_last 7544
_journal_paper_doi 10.1021/ic700878y
_journal_volume 46
_journal_year 2007
_chemical_formula_sum 'C9 H14 N2 Ni O2 S2'
_chemical_formula_weight 305.05
_space_group_IT_number 60
_symmetry_cell_setting orthorhombic
_symmetry_Int_Tables_number 60
_symmetry_space_group_name_Hall '-P 2n 2ab'
_symmetry_space_group_name_H-M 'P b c n'
_atom_sites_solution_hydrogens geom
_atom_sites_solution_primary direct
_atom_sites_solution_secondary difmap
_audit_creation_method SHELXL-97
_cell_angle_alpha 90.00
_cell_angle_beta 90.00
_cell_angle_gamma 90.00
_cell_formula_units_Z 8
_cell_length_a 16.054(5)
_cell_length_b 8.947(3)
_cell_length_c 15.282(5)
_cell_measurement_temperature 110
_cell_volume 2195.0(12)
_computing_structure_refinement 'SHELXL-97 (Sheldrick, 1997)'
_computing_structure_solution 'SHELXS-97 (Sheldrick, 1990)'
_diffrn_ambient_temperature 110
_diffrn_measured_fraction_theta_full 0.951
_diffrn_measured_fraction_theta_max 0.951
_diffrn_radiation_monochromator graphite
_diffrn_radiation_type MoK\a
_diffrn_radiation_wavelength 0.71073
_diffrn_reflns_av_R_equivalents 0.0671
_diffrn_reflns_av_sigmaI/netI 0.0379
_diffrn_reflns_limit_h_max 21
_diffrn_reflns_limit_h_min -21
_diffrn_reflns_limit_k_max 11
_diffrn_reflns_limit_k_min -11
_diffrn_reflns_limit_l_max 20
_diffrn_reflns_limit_l_min -20
_diffrn_reflns_number 17704
_diffrn_reflns_theta_full 28.71
_diffrn_reflns_theta_max 28.71
_diffrn_reflns_theta_min 2.54
_diffrn_source 'fine-focus sealed tube'
_exptl_absorpt_coefficient_mu 2.132
_exptl_crystal_colour Red
_exptl_crystal_density_diffrn 1.846
_exptl_crystal_density_method 'not measured'
_exptl_crystal_F_000 1264
_refine_diff_density_max 0.590
_refine_diff_density_min -0.292
_refine_diff_density_rms 0.077
_refine_ls_extinction_method none
_refine_ls_goodness_of_fit_ref 0.970
_refine_ls_hydrogen_treatment mixed
_refine_ls_matrix_type full
_refine_ls_number_parameters 145
_refine_ls_number_reflns 2702
_refine_ls_number_restraints 0
_refine_ls_restrained_S_all 0.970
_refine_ls_R_factor_all 0.0301
_refine_ls_R_factor_gt 0.0246
_refine_ls_shift/su_max 0.001
_refine_ls_shift/su_mean 0.000
_refine_ls_structure_factor_coef Fsqd
_refine_ls_weighting_details 'calc w=1/[\s^2^(Fo^2^)+(0.0333P)^2^+0.1885P] where P=(Fo^2^+2Fc^2^)/3'
_refine_ls_weighting_scheme calc
_refine_ls_wR_factor_gt 0.0601
_refine_ls_wR_factor_ref 0.0619
_reflns_number_gt 2291
_reflns_number_total 2702
_reflns_threshold_expression >2sigma(I)
_cod_data_source_file ic700878y-file003.cif
_cod_data_source_block kg100206
_cod_original_cell_volume 2195.1(11)
_cod_database_code 4338847

loop_
_symmetry_equiv_pos_as_xyz
'x, y, z'
'-x+1/2, -y+1/2, z+1/2'
'-x, y, -z+1/2'
'x+1/2, -y+1/2, -z'
'-x, -y, -z'
'x-1/2, y-1/2, -z-1/2'
'x, -y, z-1/2'
'-x-1/2, y-1/2, z'

loop_
_atom_site_label
_atom_site_type_symbol
_atom_site_fract_x
_atom_site_fract_y
_atom_site_fract_z
_atom_site_U_iso_or_equiv
_atom_site_adp_type
_atom_site_occupancy
_atom_site_symmetry_multiplicity
_atom_site_calc_flag
_atom_site_refinement_flags
Ni1 Ni 0.419242(13) 0.88699(2) 0.011674(14) 0.01151(8) Uani 1 1 d .
S1 S 0.32993(3) 1.02922(4) 0.07728(3) 0.01326(10) Uani 1 1 d .
S2 S 0.48419(3) 0.82206(5) 0.12970(3) 0.01362(10) Uani 1 1 d .
O1 O 0.23177(7) 0.94978(14) -0.15392(8) 0.0188(3) Uani 1 1 d .
O2 O 0.59137(8) 0.58661(14) -0.05675(8) 0.0197(3) Uani 1 1 d .
N1 N 0.35799(9) 0.90371(15) -0.08986(9) 0.0136(3) Uani 1 1 d .
N2 N 0.48667(9) 0.75975(16) -0.04976(9) 0.0140(3) Uani 1 1 d .
C1 C 0.25895(11) 1.0576(2) -0.01397(10) 0.0156(3) Uani 1 1 d .
H1A H 0.2029 1.0320 0.0043 0.019 Uiso 1 1 calc R
H1B H 0.2593 1.1624 -0.0303 0.019 Uiso 1 1 calc R
C2 C 0.28235(11) 0.96390(18) -0.09296(10) 0.0139(3) Uani 1 1 d .
C3 C 0.38283(11) 0.79879(19) -0.15906(11) 0.0158(3) Uani 1 1 d .
H3A H 0.3747 0.8436 -0.2162 0.019 Uiso 1 1 calc R
H3B H 0.3498 0.7082 -0.1557 0.019 Uiso 1 1 calc R
C4 C 0.47401(10) 0.7638(2) -0.14444(11) 0.0156(4) Uani 1 1 d .
H4A H 0.4882 0.6681 -0.1703 0.019 Uiso 1 1 calc R
H4B H 0.5087 0.8403 -0.1708 0.019 Uiso 1 1 calc R
C5 C 0.54433(11) 0.67085(19) -0.01537(11) 0.0149(3) Uani 1 1 d .
C6 C 0.54949(11) 0.6762(2) 0.08362(11) 0.0177(4) Uani 1 1 d .
H6A H 0.6068 0.6935 0.1009 0.021 Uiso 1 1 calc R
H6B H 0.5325 0.5804 0.1073 0.021 Uiso 1 1 calc R
C7 C 0.39869(10) 0.71622(18) 0.17815(11) 0.0153(3) Uani 1 1 d .
H7A H 0.3749 0.6501 0.1345 0.018 Uiso 1 1 calc R
H7B H 0.4198 0.6553 0.2257 0.018 Uiso 1 1 calc R
C8 C 0.33115(11) 0.82132(19) 0.21276(11) 0.0158(4) Uani 1 1 d .
H8A H 0.2966 0.7657 0.2533 0.019 Uiso 1 1 calc R
H8B H 0.3581 0.9003 0.2457 0.019 Uiso 1 1 calc R
C9 C 0.27463(11) 0.89333(19) 0.14504(11) 0.0164(4) Uani 1 1 d .
H9A H 0.2289 0.9429 0.1747 0.020 Uiso 1 1 calc R
H9B H 0.2513 0.8162 0.1078 0.020 Uiso 1 1 calc R

loop_
_atom_site_aniso_label
_atom_site_aniso_U_11
_atom_site_aniso_U_22
_atom_site_aniso_U_33
_atom_site_aniso_U_23
_atom_site_aniso_U_13
_atom_site_aniso_U_12
Ni1 0.01070(13) 0.01324(12) 0.01060(12) -0.00049(8) 0.00051(8) 0.00119(8)
S1 0.0131(2) 0.0126(2) 0.0141(2) -0.00092(15) 0.00057(16) 0.00059(16)
S2 0.0119(2) 0.0165(2) 0.0124(2) -0.00059(15) -0.00022(15) 0.00025(16)
O1 0.0148(6) 0.0236(7) 0.0179(6) 0.0003(5) -0.0033(5) -0.0003(5)
O2 0.0171(7) 0.0229(7) 0.0191(7) -0.0032(5) 0.0014(5) 0.0072(5)
N1 0.0129(7) 0.0156(7) 0.0123(7) -0.0009(5) 0.0003(6) 0.0007(6)
N2 0.0135(7) 0.0169(7) 0.0118(7) -0.0004(6) 0.0014(5) 0.0019(6)
C1 0.0132(9) 0.0182(8) 0.0153(8) 0.0015(6) -0.0020(7) 0.0033(7)
C2 0.0150(8) 0.0134(8) 0.0133(8) 0.0041(6) 0.0025(6) -0.0017(7)
C3 0.0170(9) 0.0185(8) 0.0119(8) -0.0008(7) 0.0009(7) 0.0003(7)
C4 0.0170(9) 0.0174(8) 0.0124(8) -0.0008(6) 0.0032(7) 0.0014(7)
C5 0.0124(9) 0.0147(8) 0.0176(8) 0.0001(7) 0.0018(7) -0.0028(7)
C6 0.0135(9) 0.0217(9) 0.0180(9) 0.0000(7) -0.0006(7) 0.0047(7)
C7 0.0156(9) 0.0146(8) 0.0158(8) 0.0012(6) 0.0014(7) -0.0007(7)
C8 0.0165(9) 0.0177(8) 0.0132(8) 0.0010(7) 0.0036(7) 0.0007(7)
C9 0.0142(9) 0.0181(9) 0.0168(8) 0.0020(7) 0.0027(7) -0.0003(7)

loop_
_atom_type_symbol
_atom_type_description
_atom_type_scat_dispersion_real
_atom_type_scat_dispersion_imag
_atom_type_scat_source
C C 0.0033 0.0016 'International Tables Vol C Tables 4.2.6.8 and 6.1.1.4'
H H 0.0000 0.0000 'International Tables Vol C Tables 4.2.6.8 and 6.1.1.4'
N N 0.0061 0.0033 'International Tables Vol C Tables 4.2.6.8 and 6.1.1.4'
O O 0.0106 0.0060 'International Tables Vol C Tables 4.2.6.8 and 6.1.1.4'
S S 0.1246 0.1234 'International Tables Vol C Tables 4.2.6.8 and 6.1.1.4'
Ni Ni 0.3393 1.1124 'International Tables Vol C Tables 4.2.6.8 and 6.1.1.4'

loop_
_geom_angle_atom_site_label_1
_geom_angle_atom_site_label_2
_geom_angle_atom_site_label_3
_geom_angle
N2 Ni1 N1 86.23(6)
N2 Ni1 S2 88.60(5)
N1 Ni1 S2 168.84(5)
N2 Ni1 S1 174.66(5)
N1 Ni1 S1 89.36(5)
S2 Ni1 S1 95.22(3)
C1 S1 C9 102.89(8)
C1 S1 Ni1 98.16(6)
C9 S1 Ni1 101.14(6)
C6 S2 C7 102.63(8)
C6 S2 Ni1 98.50(6)
C7 S2 Ni1 96.62(6)
C2 N1 C3 118.76(14)
C2 N1 Ni1 123.39(11)
C3 N1 Ni1 114.16(11)
C5 N2 C4 120.23(14)
C5 N2 Ni1 125.55(12)
C4 N2 Ni1 114.21(11)
C2 C1 S1 112.21(12)
O1 C2 N1 125.64(15)
O1 C2 C1 119.42(15)
N1 C2 C1 114.94(14)
N1 C3 C4 106.76(13)
N2 C4 C3 106.61(13)
O2 C5 N2 125.89(16)
O2 C5 C6 119.66(16)
N2 C5 C6 114.45(15)
C5 C6 S2 112.23(12)
C8 C7 S2 110.76(12)
C9 C8 C7 116.65(14)
C8 C9 S1 112.20(12)

loop_
_geom_bond_atom_site_label_1
_geom_bond_atom_site_label_2
_geom_bond_distance
Ni1 N2 1.8301(14)
Ni1 N1 1.8431(15)
Ni1 S2 2.1628(7)
Ni1 S1 2.1635(6)
S1 C1 1.8187(17)
S1 C9 1.8273(17)
S2 C6 1.8159(18)
S2 C7 1.8245(17)
O1 C2 1.242(2)
O2 C5 1.240(2)
N1 C2 1.329(2)
N1 C3 1.469(2)
N2 C5 1.329(2)
N2 C4 1.462(2)
C1 C2 1.517(2)
C3 C4 1.513(2)
C5 C6 1.516(2)
C7 C8 1.530(2)
C8 C9 1.520(2)
